data_4313549
loop_
_publ_author_name
'M. Ishaque Khan'
'Elizabeth Yohannes'
'Robert J. Doedens'

_publ_section_title
;
 A Novel Series of Materials Composed of Arrays of Vanadium Oxide
 Container Molecules, {V18O42(X)} (X = H2O, Cl-, Br-): Synthesis and
 Characterization of [M2(H2N(CH2)2NH2)5][{M(H2N(CH2)2NH2)2}2V18O42(X)].
 9H2O (M = Zn, Cd)
;
_journal_name_full 'Inorganic Chemistry'
_journal_page_first 3125
_journal_page_last 3129
_journal_paper_doi 10.1021/ic025889u
_journal_volume 42
_journal_year 2003
_chemical_formula_sum 'C9 H46 N9 O26 V9 Zn2'
_chemical_formula_weight 1285.75
_chemical_name_systematic
; 
 ? 
;
_space_group_IT_number 11
_symmetry_cell_setting monoclinic
_symmetry_space_group_name_Hall '-P 2yb'
_symmetry_space_group_name_H-M 'P 1 21/m 1'
_atom_sites_solution_hydrogens n/a
_atom_sites_solution_primary direct
_atom_sites_solution_secondary difmap
_audit_creation_method SHELXL-97
_cell_angle_alpha 90.00
_cell_angle_beta 97.3320(10)
_cell_angle_gamma 90.00
_cell_formula_units_Z 4
_cell_length_a 12.3723(7)
_cell_length_b 20.9837(11)
_cell_length_c 15.8379(8)
_cell_measurement_reflns_used 6095
_cell_measurement_temperature 183(2)
_cell_measurement_theta_max 28.8
_cell_measurement_theta_min 2.4
_cell_volume 4078.2(4)
_computing_cell_refinement 'Bruker SAINT'
_computing_data_collection 'Bruker SMART'
_computing_data_reduction 'Bruker SAINT'
_computing_molecular_graphics 'Bruker SHELXTL'
_computing_publication_material 'Bruker SHELXTL'
_computing_structure_refinement 'SHELXL-97 (Sheldrick, 1997)'
_computing_structure_solution 'SHELXS-97 (Sheldrick, 1990)'
_diffrn_ambient_temperature 183(2)
_diffrn_measured_fraction_theta_full 0.968
_diffrn_measured_fraction_theta_max 0.968
_diffrn_measurement_device_type 'CCD area detector'
_diffrn_measurement_method '20s frames at 0.3 deg omega increments'
_diffrn_radiation_monochromator graphite
_diffrn_radiation_source 'normal-focus sealed tube'
_diffrn_radiation_type MoK\a
_diffrn_radiation_wavelength 0.71073
_diffrn_reflns_av_R_equivalents 0.0449
_diffrn_reflns_av_sigmaI/netI 0.0347
_diffrn_reflns_limit_h_max 16
_diffrn_reflns_limit_h_min -16
_diffrn_reflns_limit_k_max 27
_diffrn_reflns_limit_k_min -27
_diffrn_reflns_limit_l_max 20
_diffrn_reflns_limit_l_min -20
_diffrn_reflns_number 43312
_diffrn_reflns_theta_full 28.30
_diffrn_reflns_theta_max 28.30
_diffrn_reflns_theta_min 1.62
_diffrn_standards_decay_% none
_diffrn_standards_interval_count n/a
_diffrn_standards_interval_time n/a
_diffrn_standards_number n/a
_exptl_absorpt_coefficient_mu 3.205
_exptl_absorpt_correction_T_max 1.00
_exptl_absorpt_correction_T_min 0.51
_exptl_absorpt_correction_type 'semi-empirical from equivalents'
_exptl_absorpt_process_details 'computed via SADABS'
_exptl_crystal_colour 'dark brown'
_exptl_crystal_density_diffrn 2.094
_exptl_crystal_density_meas ?
_exptl_crystal_density_method 'not measured'
_exptl_crystal_description 'thin plate'
_exptl_crystal_F_000 2552
_exptl_crystal_size_max 0.39
_exptl_crystal_size_mid 0.37
_exptl_crystal_size_min 0.07
_refine_diff_density_max 4.974
_refine_diff_density_min -1.506
_refine_diff_density_rms 0.258
_refine_ls_extinction_coef none
_refine_ls_extinction_method none
_refine_ls_goodness_of_fit_ref 1.085
_refine_ls_hydrogen_treatment undef
_refine_ls_matrix_type full
_refine_ls_number_parameters 510
_refine_ls_number_reflns 10080
_refine_ls_number_restraints 0
_refine_ls_restrained_S_all 1.085
_refine_ls_R_factor_all 0.0704
_refine_ls_R_factor_gt 0.0641
_refine_ls_shift/su_max 0.068
_refine_ls_shift/su_mean 0.002
_refine_ls_structure_factor_coef Fsqd
_refine_ls_weighting_details 'w=1/[\s^2^(Fo^2^)+(0.100P)^2^+40.0P] where P=(Fo^2^+2Fc^2^)/3'
_refine_ls_weighting_scheme calc
_refine_ls_wR_factor_gt 0.1921
_refine_ls_wR_factor_ref 0.1970
_reflns_number_gt 8950
_reflns_number_total 10080
_reflns_threshold_expression >2sigma(I)
_cod_data_source_file ic025889usi20021029_094446.cif
_cod_data_source_block isk35
_cod_depositor_comments
;
The following automatic conversions were performed:

'_symmetry_cell_setting' value 'Monoclinic' changed to 'monoclinic'
according to the built-in table from CIF Core dictionary named
'cif_core.dic' version 2.4.1 from 2010-06-29.

Automatic conversion script
Id: cif_fix_values 1646 2011-03-28 12:23:43Z adriana 

The following automatic conversions were performed:

'_exptl_crystal_density_meas' value 'none' was changed to '?' - the
value is perceived as not measured.

Automatic conversion script
Id: cif_fix_values 3008 2015-01-20 13:52:24Z robertas 
;
_cod_database_code 4313549

loop_
_symmetry_equiv_pos_as_xyz
'x, y, z'
'-x, y+1/2, -z'
'-x, -y, -z'
'x, -y-1/2, z'

loop_
_atom_site_label
_atom_site_type_symbol
_atom_site_fract_x
_atom_site_fract_y
_atom_site_fract_z
_atom_site_U_iso_or_equiv
_atom_site_adp_type
_atom_site_occupancy
_atom_site_symmetry_multiplicity
_atom_site_calc_flag
_atom_site_refinement_flags
_atom_site_disorder_assembly
_atom_site_disorder_group
Zn1 Zn 0.14527(8) 0.7500 0.02586(6) 0.0205(2) Uani 1 2 d S . .
Zn2 Zn 0.5000 0.5000 0.0000 0.0306(3) Uani 1 2 d S . .
Zn3 Zn 0.26879(6) 0.55247(4) 0.43172(5) 0.02801(19) Uani 1 1 d . . .
V1 V 0.39950(10) 0.7500 0.27939(8) 0.0114(2) Uani 1 2 d S . .
V2 V 0.43584(10) 0.7500 0.09760(8) 0.0130(2) Uani 1 2 d S . .
V3 V 0.63743(10) 0.7500 0.02760(8) 0.0124(2) Uani 1 2 d S . .
V4 V 0.87760(10) 0.7500 0.08528(8) 0.0136(3) Uani 1 2 d S . .
V5 V 0.96240(11) 0.7500 0.42392(9) 0.0197(3) Uani 1 2 d S . .
V6 V 0.53818(11) 0.7500 0.45110(9) 0.0180(3) Uani 1 2 d S . .
V7 V 0.95891(8) 0.66223(5) 0.28613(6) 0.0208(2) Uani 1 1 d . . .
V8 V 0.79572(8) 0.66090(5) 0.46554(6) 0.0194(2) Uani 1 1 d . . .
V9 V 0.51851(7) 0.62471(4) 0.15401(6) 0.01387(19) Uani 1 1 d . . .
V10 V 0.81163(8) 0.62177(4) 0.13040(6) 0.0159(2) Uani 1 1 d . . .
V11 V 0.56815(8) 0.62217(4) 0.38978(6) 0.0160(2) Uani 1 1 d . . .
V12 V 0.70483(8) 0.56963(5) 0.27140(6) 0.0184(2) Uani 1 1 d . . .
O1 O 0.2715(5) 0.7500 0.2870(4) 0.0185(11) Uani 1 2 d S . .
O2 O 0.3274(5) 0.7500 0.0264(4) 0.0202(12) Uani 1 2 d S . .
O3 O 0.6094(5) 0.7500 -0.0751(4) 0.0222(12) Uani 1 2 d S . .
O4 O 0.9594(5) 0.7500 0.0116(4) 0.0194(11) Uani 1 2 d S . .
O5 O 1.0724(5) 0.7500 0.4913(4) 0.0308(15) Uani 1 2 d S . .
O6 O 0.4673(5) 0.7500 0.5294(4) 0.0220(12) Uani 1 2 d S . .
O7 O 1.0711(4) 0.6221(3) 0.2930(3) 0.0408(14) Uani 1 1 d . . .
O8 O 0.8380(4) 0.6248(2) 0.5543(3) 0.0291(10) Uani 1 1 d . . .
O9 O 0.4474(3) 0.5677(2) 0.1030(3) 0.0202(8) Uani 1 1 d . . .
O10 O 0.8590(4) 0.5642(2) 0.0752(3) 0.0271(10) Uani 1 1 d . . .
O11 O 0.5090(4) 0.5681(2) 0.4416(3) 0.0245(9) Uani 1 1 d . . .
O12 O 0.7124(4) 0.4922(2) 0.2713(3) 0.0295(10) Uani 1 1 d . . .
O13 O 0.4222(3) 0.69006(18) 0.1888(2) 0.0140(7) Uani 1 1 d . . .
O14 O 0.4694(3) 0.69153(18) 0.3661(2) 0.0157(7) Uani 1 1 d . . .
O15 O 0.5426(3) 0.68890(18) 0.0707(2) 0.0143(7) Uani 1 1 d . . .
O16 O 0.7563(3) 0.69135(18) 0.0573(2) 0.0146(7) Uani 1 1 d . . .
O17 O 0.9249(3) 0.6837(2) 0.1665(2) 0.0178(8) Uani 1 1 d . . .
O18 O 0.9907(5) 0.7500 0.3070(4) 0.0212(12) Uani 1 2 d S . .
O19 O 0.9145(3) 0.6637(2) 0.3973(3) 0.0205(8) Uani 1 1 d . . .
O20 O 0.8341(5) 0.7500 0.4804(4) 0.0206(12) Uani 1 2 d S . .
O21 O 0.6417(3) 0.6845(2) 0.4696(3) 0.0196(8) Uani 1 1 d . . .
O22 O 0.8432(4) 0.6045(2) 0.2513(3) 0.0221(9) Uani 1 1 d . . .
O23 O 0.7200(3) 0.6003(2) 0.3868(3) 0.0192(8) Uani 1 1 d . . .
O24 O 0.5550(3) 0.59938(19) 0.2720(3) 0.0189(8) Uani 1 1 d . . .
O25 O 0.6687(3) 0.59914(19) 0.1552(3) 0.0176(8) Uani 1 1 d . . .
O30 O 0.6948(10) 0.7500 0.2667(8) 0.073(3) Uani 1 2 d S . .
O31 O 1.0237(5) 0.4979(3) 0.1812(4) 0.0499(15) Uani 1 1 d . . .
O32 O 0.8193(5) 0.5649(4) -0.0982(4) 0.0536(17) Uani 1 1 d . . .
O33 O 0.8973(8) 0.4149(5) 0.2685(6) 0.080(2) Uiso 1 1 d . . .
O34 O 0.3711(14) 0.7500 -0.1742(11) 0.103(5) Uiso 1 2 d S . .
O35 O 0.8881(10) 0.6835(6) -0.1436(8) 0.115(4) Uiso 1 1 d . . .
N1 N 0.1570(4) 0.6755(3) 0.1167(3) 0.0236(10) Uani 1 1 d . . .
N2 N 0.1279(5) 0.6723(4) -0.0614(4) 0.0428(17) Uani 1 1 d . . .
N3 N 0.4247(5) 0.4233(3) 0.0599(4) 0.0256(11) Uani 1 1 d . . .
N4 N 0.6420(5) 0.4670(3) 0.0738(4) 0.0254(11) Uani 1 1 d . . .
N5 N 0.3416(5) 0.5462(3) 0.5585(4) 0.0266(11) Uani 1 1 d . . .
N6 N 0.2596(5) 0.6514(3) 0.4649(5) 0.0360(14) Uani 1 1 d . . .
N7 N 0.3363(5) 0.4612(3) 0.3968(4) 0.0340(14) Uani 1 1 d . . .
N8 N 0.2903(5) 0.5738(3) 0.3054(4) 0.0379(16) Uani 1 1 d . . .
N9 N 0.1072(5) 0.5196(3) 0.4270(4) 0.0328(13) Uani 1 1 d . . .
C1 C 0.1758(6) 0.6156(4) 0.0720(6) 0.0410(19) Uani 1 1 d . . .
C2 C 0.1059(7) 0.6151(4) -0.0122(7) 0.049(2) Uani 1 1 d . . .
C3 C 0.5042(6) 0.4034(3) 0.1331(5) 0.0315(14) Uani 1 1 d . . .
C4 C 0.6181(6) 0.4027(3) 0.1057(5) 0.0298(14) Uani 1 1 d . . .
C5 C 0.3654(6) 0.6110(3) 0.5937(5) 0.0341(15) Uani 1 1 d . . .
C6 C 0.2725(6) 0.6547(3) 0.5588(6) 0.0399(19) Uani 1 1 d . . .
C7 C 0.3736(8) 0.4700(5) 0.3136(6) 0.048(2) Uani 1 1 d . . .
C8 C 0.3059(8) 0.5152(5) 0.2617(5) 0.049(2) Uani 1 1 d . . .
C9 C 0.0562(5) 0.5156(3) 0.5070(4) 0.0273(13) Uani 1 1 d . . .

loop_
_atom_site_aniso_label
_atom_site_aniso_U_11
_atom_site_aniso_U_22
_atom_site_aniso_U_33
_atom_site_aniso_U_23
_atom_site_aniso_U_13
_atom_site_aniso_U_12
Zn1 0.0205(5) 0.0261(5) 0.0152(4) 0.000 0.0030(3) 0.000
Zn2 0.0233(5) 0.0204(5) 0.0471(7) 0.0078(5) 0.0008(5) -0.0057(4)
Zn3 0.0218(4) 0.0253(4) 0.0396(4) 0.0152(3) 0.0140(3) 0.0046(3)
V1 0.0095(5) 0.0118(5) 0.0130(6) 0.000 0.0024(4) 0.000
V2 0.0102(6) 0.0161(6) 0.0125(6) 0.000 0.0004(4) 0.000
V3 0.0115(6) 0.0140(6) 0.0118(6) 0.000 0.0023(4) 0.000
V4 0.0092(6) 0.0190(6) 0.0130(6) 0.000 0.0034(4) 0.000
V5 0.0117(6) 0.0311(7) 0.0157(6) 0.000 -0.0012(5) 0.000
V6 0.0165(6) 0.0206(6) 0.0176(6) 0.000 0.0043(5) 0.000
V7 0.0113(4) 0.0352(6) 0.0164(5) 0.0064(4) 0.0035(3) 0.0079(4)
V8 0.0160(5) 0.0282(5) 0.0140(4) 0.0059(4) 0.0026(3) 0.0066(4)
V9 0.0141(4) 0.0110(4) 0.0175(4) -0.0028(3) 0.0056(3) -0.0021(3)
V10 0.0154(4) 0.0150(4) 0.0186(4) 0.0009(3) 0.0071(3) 0.0045(3)
V11 0.0156(4) 0.0162(4) 0.0172(4) 0.0056(3) 0.0064(3) 0.0032(3)
V12 0.0233(5) 0.0131(4) 0.0203(5) 0.0044(3) 0.0083(4) 0.0052(3)
O1 0.013(3) 0.023(3) 0.021(3) 0.000 0.006(2) 0.000
O2 0.013(3) 0.030(3) 0.018(3) 0.000 0.002(2) 0.000
O3 0.021(3) 0.030(3) 0.016(3) 0.000 0.002(2) 0.000
O4 0.015(3) 0.027(3) 0.017(3) 0.000 0.007(2) 0.000
O5 0.015(3) 0.054(4) 0.022(3) 0.000 -0.001(2) 0.000
O6 0.024(3) 0.023(3) 0.021(3) 0.000 0.009(2) 0.000
O7 0.018(2) 0.081(4) 0.025(2) 0.017(3) 0.0077(18) 0.024(2)
O8 0.026(2) 0.042(3) 0.019(2) 0.0125(19) 0.0028(17) 0.007(2)
O9 0.019(2) 0.0181(19) 0.025(2) -0.0080(16) 0.0091(16) -0.0059(15)
O10 0.031(2) 0.024(2) 0.029(2) -0.0001(18) 0.0123(19) 0.0105(18)
O11 0.024(2) 0.022(2) 0.030(2) 0.0115(17) 0.0116(18) 0.0068(17)
O12 0.044(3) 0.016(2) 0.032(2) 0.0052(17) 0.019(2) 0.0084(19)
O13 0.0146(18) 0.0121(16) 0.0158(17) -0.0019(14) 0.0042(14) 0.0010(13)
O14 0.0163(18) 0.0137(17) 0.0172(18) 0.0030(14) 0.0023(14) 0.0027(14)
O15 0.0120(17) 0.0152(17) 0.0163(17) 0.0006(14) 0.0045(14) -0.0015(14)
O16 0.0101(17) 0.0159(17) 0.0180(18) 0.0006(14) 0.0030(14) 0.0008(14)
O17 0.0163(19) 0.0222(19) 0.0159(18) 0.0057(15) 0.0059(14) 0.0049(15)
O18 0.016(3) 0.031(3) 0.017(3) 0.000 0.001(2) 0.000
O19 0.0179(19) 0.028(2) 0.0161(19) 0.0030(16) 0.0046(15) 0.0015(16)
O20 0.014(3) 0.031(3) 0.017(3) 0.000 0.002(2) 0.000
O21 0.0149(19) 0.025(2) 0.0191(19) 0.0020(16) 0.0030(15) 0.0031(16)
O22 0.022(2) 0.026(2) 0.0194(19) 0.0072(16) 0.0070(16) 0.0054(17)
O23 0.0163(19) 0.0212(19) 0.0209(19) 0.0047(16) 0.0060(15) 0.0043(15)
O24 0.019(2) 0.0162(18) 0.022(2) 0.0012(15) 0.0071(15) 0.0032(15)
O25 0.0183(19) 0.0155(18) 0.0203(19) 0.0017(15) 0.0070(15) 0.0018(15)
O30 0.076(8) 0.070(7) 0.074(8) 0.000 0.010(6) 0.000
O31 0.041(3) 0.063(4) 0.046(3) -0.013(3) 0.008(3) 0.006(3)
O32 0.035(3) 0.087(5) 0.038(3) -0.022(3) 0.000(2) 0.008(3)
N1 0.022(2) 0.021(2) 0.028(3) 0.004(2) 0.006(2) -0.002(2)
N2 0.027(3) 0.066(5) 0.035(3) -0.030(3) 0.003(2) 0.002(3)
N3 0.030(3) 0.020(2) 0.029(3) -0.004(2) 0.014(2) -0.005(2)
N4 0.028(3) 0.021(2) 0.028(3) -0.005(2) 0.006(2) 0.001(2)
N5 0.030(3) 0.021(2) 0.032(3) 0.012(2) 0.013(2) 0.007(2)
N6 0.024(3) 0.025(3) 0.060(4) 0.019(3) 0.007(3) 0.004(2)
N7 0.041(3) 0.033(3) 0.031(3) 0.015(2) 0.016(3) 0.015(3)
N8 0.020(3) 0.047(4) 0.049(4) 0.032(3) 0.015(3) 0.015(3)
N9 0.023(3) 0.033(3) 0.045(3) 0.010(3) 0.015(2) -0.002(2)
C1 0.028(4) 0.024(3) 0.072(6) -0.012(3) 0.010(4) 0.003(3)
C2 0.030(4) 0.041(4) 0.078(6) -0.035(4) 0.008(4) -0.007(3)
C3 0.036(4) 0.028(3) 0.033(3) 0.002(3) 0.016(3) 0.003(3)
C4 0.035(4) 0.023(3) 0.034(3) -0.003(3) 0.013(3) 0.006(3)
C5 0.040(4) 0.022(3) 0.043(4) 0.003(3) 0.018(3) -0.003(3)
C6 0.033(4) 0.018(3) 0.073(6) 0.006(3) 0.025(4) 0.003(3)
C7 0.052(5) 0.054(5) 0.039(4) 0.005(4) 0.014(4) -0.001(4)
C8 0.064(6) 0.053(5) 0.027(4) 0.010(4) -0.004(4) -0.019(4)
C9 0.018(3) 0.030(3) 0.037(3) 0.005(3) 0.011(2) -0.002(2)

loop_
_atom_type_symbol
_atom_type_description
_atom_type_scat_dispersion_real
_atom_type_scat_dispersion_imag
_atom_type_scat_source
C C 0.0033 0.0016 'International Tables Vol C Tables 4.2.6.8 and 6.1.1.4'
H H 0.0000 0.0000 'International Tables Vol C Tables 4.2.6.8 and 6.1.1.4'
N N 0.0061 0.0033 'International Tables Vol C Tables 4.2.6.8 and 6.1.1.4'
O O 0.0106 0.0060 'International Tables Vol C Tables 4.2.6.8 and 6.1.1.4'
V V 0.3005 0.5294 'International Tables Vol C Tables 4.2.6.8 and 6.1.1.4'
Zn Zn 0.2839 1.4301 'International Tables Vol C Tables 4.2.6.8 and 6.1.1.4'

loop_
_geom_angle_atom_site_label_1
_geom_angle_atom_site_label_2
_geom_angle_atom_site_label_3
_geom_angle
_geom_angle_site_symmetry_1
_geom_angle_site_symmetry_3
_geom_angle_publ_flag
N1 Zn1 N1 95.2(3) 4_575 . ?
N1 Zn1 N2 176.9(3) 4_575 . ?
N1 Zn1 N2 82.4(3) . . ?
N1 Zn1 N2 82.4(3) 4_575 4_575 ?
N1 Zn1 N2 176.9(3) . 4_575 ?
N2 Zn1 N2 99.9(5) . 4_575 ?
N1 Zn1 O2 90.90(18) 4_575 . ?
N1 Zn1 O2 90.90(18) . . ?
N2 Zn1 O2 91.2(2) . . ?
N2 Zn1 O2 91.2(2) 4_575 . ?
N1 Zn1 O4 92.76(18) 4_575 1_455 ?
N1 Zn1 O4 92.76(18) . 1_455 ?
N2 Zn1 O4 85.3(2) . 1_455 ?
N2 Zn1 O4 85.3(2) 4_575 1_455 ?
O2 Zn1 O4 174.6(2) . 1_455 ?
N4 Zn2 N4 180.0(4) 3_665 . ?
N4 Zn2 N3 83.4(2) 3_665 3_665 ?
N4 Zn2 N3 96.6(2) . 3_665 ?
N4 Zn2 N3 96.6(2) 3_665 . ?
N4 Zn2 N3 83.4(2) . . ?
N3 Zn2 N3 180.0(3) 3_665 . ?
N4 Zn2 O9 95.75(18) 3_665 3_665 ?
N4 Zn2 O9 84.25(18) . 3_665 ?
N3 Zn2 O9 88.38(17) 3_665 3_665 ?
N3 Zn2 O9 91.62(17) . 3_665 ?
N4 Zn2 O9 84.25(18) 3_665 . ?
N4 Zn2 O9 95.75(18) . . ?
N3 Zn2 O9 91.62(17) 3_665 . ?
N3 Zn2 O9 88.38(17) . . ?
O9 Zn2 O9 180.00(16) 3_665 . ?
N5 Zn3 N8 146.5(2) . . ?
N5 Zn3 N9 107.7(2) . . ?
N8 Zn3 N9 105.7(3) . . ?
N5 Zn3 N6 81.7(2) . . ?
N8 Zn3 N6 92.6(3) . . ?
N9 Zn3 N6 104.2(2) . . ?
N5 Zn3 N7 93.2(2) . . ?
N8 Zn3 N7 81.2(2) . . ?
N9 Zn3 N7 95.5(3) . . ?
N6 Zn3 N7 160.3(2) . . ?
O1 V1 O13 106.9(2) . . ?
O1 V1 O13 106.9(2) . 4_575 ?
O13 V1 O13 80.1(2) . 4_575 ?
O1 V1 O14 107.4(2) . 4_575 ?
O13 V1 O14 145.67(17) . 4_575 ?
O13 V1 O14 91.14(16) 4_575 4_575 ?
O1 V1 O14 107.4(2) . . ?
O13 V1 O14 91.14(16) . . ?
O13 V1 O14 145.67(17) 4_575 . ?
O14 V1 O14 77.6(2) 4_575 . ?
O1 V1 V2 110.2(2) . . ?
O13 V1 V2 40.09(11) . . ?
O13 V1 V2 40.09(11) 4_575 . ?
O14 V1 V2 124.89(12) 4_575 . ?
O14 V1 V2 124.89(12) . . ?
O1 V1 V6 112.6(2) . . ?
O13 V1 V6 122.80(12) . . ?
O13 V1 V6 122.80(12) 4_575 . ?
O14 V1 V6 38.79(12) 4_575 . ?
O14 V1 V6 38.79(12) . . ?
V2 V1 V6 137.13(6) . . ?
O2 V2 O15 111.84(19) . 4_575 ?
O2 V2 O15 111.84(19) . . ?
O15 V2 O15 83.4(2) 4_575 . ?
O2 V2 O13 111.79(19) . 4_575 ?
O15 V2 O13 81.96(16) 4_575 4_575 ?
O15 V2 O13 136.34(17) . 4_575 ?
O2 V2 O13 111.79(19) . . ?
O15 V2 O13 136.34(17) 4_575 . ?
O15 V2 O13 81.96(16) . . ?
O13 V2 O13 80.9(2) 4_575 . ?
O2 V2 V3 114.3(2) . . ?
O15 V2 V3 42.02(11) 4_575 . ?
O15 V2 V3 42.02(11) . . ?
O13 V2 V3 116.91(12) 4_575 . ?
O13 V2 V3 116.91(12) . . ?
O2 V2 V9 115.76(3) . 4_575 ?
O15 V2 V9 40.98(11) 4_575 4_575 ?
O15 V2 V9 116.34(12) . 4_575 ?
O13 V2 V9 41.26(11) 4_575 4_575 ?
O13 V2 V9 114.62(12) . 4_575 ?
V3 V2 V9 80.19(3) . 4_575 ?
O2 V2 V9 115.76(3) . . ?
O15 V2 V9 116.34(12) 4_575 . ?
O15 V2 V9 40.98(11) . . ?
O13 V2 V9 114.62(12) 4_575 . ?
O13 V2 V9 41.26(11) . . ?
V3 V2 V9 80.19(3) . . ?
V9 V2 V9 128.46(6) 4_575 . ?
O2 V2 V1 117.1(2) . . ?
O15 V2 V1 114.01(12) 4_575 . ?
O15 V2 V1 114.01(12) . . ?
O13 V2 V1 40.49(11) 4_575 . ?
O13 V2 V1 40.49(11) . . ?
V3 V2 V1 128.61(6) . . ?
V9 V2 V1 78.10(3) 4_575 . ?
V9 V2 V1 78.10(3) . . ?
O3 V3 O15 107.2(2) . . ?
O3 V3 O15 107.2(2) . 4_575 ?
O15 V3 O15 83.7(2) . 4_575 ?
O3 V3 O16 107.7(2) . 4_575 ?
O15 V3 O16 145.09(17) . 4_575 ?
O15 V3 O16 88.22(16) 4_575 4_575 ?
O3 V3 O16 107.7(2) . . ?
O15 V3 O16 88.22(16) . . ?
O15 V3 O16 145.09(17) 4_575 . ?
O16 V3 O16 79.3(2) 4_575 . ?
O3 V3 V2 107.7(2) . . ?
O15 V3 V2 42.15(12) . . ?
O15 V3 V2 42.15(12) 4_575 . ?
O16 V3 V2 125.57(12) 4_575 . ?
O16 V3 V2 125.57(12) . . ?
O3 V3 V4 112.5(2) . . ?
O15 V3 V4 121.25(12) . . ?
O15 V3 V4 121.25(12) 4_575 . ?
O16 V3 V4 39.63(11) 4_575 . ?
O16 V3 V4 39.63(11) . . ?
V2 V3 V4 139.75(6) . . ?
O4 V4 O17 108.13(18) . 4_575 ?
O4 V4 O17 108.13(18) . . ?
O17 V4 O17 92.0(3) 4_575 . ?
O4 V4 O16 111.47(19) . . ?
O17 V4 O16 139.91(17) 4_575 . ?
O17 V4 O16 81.72(17) . . ?
O4 V4 O16 111.47(19) . 4_575 ?
O17 V4 O16 81.72(17) 4_575 4_575 ?
O17 V4 O16 139.91(17) . 4_575 ?
O16 V4 O16 78.4(2) . 4_575 ?
O4 V4 V10 112.99(3) . . ?
O17 V4 V10 124.69(13) 4_575 . ?
O17 V4 V10 41.12(13) . . ?
O16 V4 V10 40.86(11) . . ?
O16 V4 V10 113.94(12) 4_575 . ?
O4 V4 V10 112.99(3) . 4_575 ?
O17 V4 V10 41.12(13) 4_575 4_575 ?
O17 V4 V10 124.69(13) . 4_575 ?
O16 V4 V10 113.94(12) . 4_575 ?
O16 V4 V10 40.86(11) 4_575 4_575 ?
V10 V4 V10 133.67(6) . 4_575 ?
O4 V4 V3 117.5(2) . . ?
O17 V4 V3 114.04(13) 4_575 . ?
O17 V4 V3 114.04(13) . . ?
O16 V4 V3 39.20(11) . . ?
O16 V4 V3 39.20(11) 4_575 . ?
V10 V4 V3 77.16(3) . . ?
V10 V4 V3 77.16(3) 4_575 . ?
O5 V5 O20 111.6(3) . . ?
O5 V5 O18 113.1(3) . . ?
O20 V5 O18 135.2(3) . . ?
O5 V5 O19 110.63(13) . . ?
O20 V5 O19 81.56(14) . . ?
O18 V5 O19 83.02(14) . . ?
O5 V5 O19 110.63(13) . 4_575 ?
O20 V5 O19 81.56(14) . 4_575 ?
O18 V5 O19 83.02(14) . 4_575 ?
O19 V5 O19 138.7(3) . 4_575 ?
O5 V5 V7 115.71(17) . . ?
O20 V5 V7 115.10(13) . . ?
O18 V5 V7 41.57(5) . . ?
O19 V5 V7 41.78(12) . . ?
O19 V5 V7 117.58(13) 4_575 . ?
O5 V5 V7 115.71(17) . 4_575 ?
O20 V5 V7 115.10(13) . 4_575 ?
O18 V5 V7 41.57(5) . 4_575 ?
O19 V5 V7 117.58(13) . 4_575 ?
O19 V5 V7 41.78(12) 4_575 4_575 ?
V7 V5 V7 80.46(5) . 4_575 ?
O5 V5 V8 114.19(18) . . ?
O20 V5 V8 40.96(5) . . ?
O18 V5 V8 115.89(13) . . ?
O19 V5 V8 40.96(12) . . ?
O19 V5 V8 116.28(14) 4_575 . ?
V7 V5 V8 79.46(3) . . ?
V7 V5 V8 130.09(5) 4_575 . ?
O5 V5 V8 114.19(18) . 4_575 ?
O20 V5 V8 40.96(5) . 4_575 ?
O18 V5 V8 115.89(13) . 4_575 ?
O19 V5 V8 116.28(14) . 4_575 ?
O19 V5 V8 40.96(12) 4_575 4_575 ?
V7 V5 V8 130.09(5) . 4_575 ?
V7 V5 V8 79.46(3) 4_575 4_575 ?
V8 V5 V8 79.61(5) . 4_575 ?
O6 V6 O21 108.0(2) . 4_575 ?
O6 V6 O21 108.0(2) . . ?
O21 V6 O21 94.2(3) 4_575 . ?
O6 V6 O14 107.6(2) . . ?
O21 V6 O14 143.47(19) 4_575 . ?
O21 V6 O14 82.83(17) . . ?
O6 V6 O14 107.6(2) . 4_575 ?
O21 V6 O14 82.83(17) 4_575 4_575 ?
O21 V6 O14 143.47(19) . 4_575 ?
O14 V6 O14 78.6(2) . 4_575 ?
O6 V6 V11 111.40(4) . . ?
O21 V6 V11 128.12(14) 4_575 . ?
O21 V6 V11 42.18(13) . . ?
O14 V6 V11 40.79(11) . . ?
O14 V6 V11 114.72(12) 4_575 . ?
O6 V6 V11 111.40(4) . 4_575 ?
O21 V6 V11 42.18(13) 4_575 4_575 ?
O21 V6 V11 128.12(14) . 4_575 ?
O14 V6 V11 114.72(12) . 4_575 ?
O14 V6 V11 40.79(11) 4_575 4_575 ?
V11 V6 V11 136.03(6) . 4_575 ?
O6 V6 V1 113.0(2) . . ?
O21 V6 V1 115.98(13) 4_575 . ?
O21 V6 V1 115.98(13) . . ?
O14 V6 V1 39.32(11) . . ?
O14 V6 V1 39.32(11) 4_575 . ?
V11 V6 V1 77.32(3) . . ?
V11 V6 V1 77.32(3) 4_575 . ?
O7 V7 O22 107.2(3) . . ?
O7 V7 O18 109.6(3) . . ?
O22 V7 O18 142.9(2) . . ?
O7 V7 O19 107.0(2) . . ?
O22 V7 O19 89.07(19) . . ?
O18 V7 O19 84.3(2) . . ?
O7 V7 O17 105.3(2) . . ?
O22 V7 O17 78.69(18) . . ?
O18 V7 O17 87.6(2) . . ?
O19 V7 O17 147.55(18) . . ?
O7 V7 V5 110.9(2) . . ?
O22 V7 V5 124.80(13) . . ?
O18 V7 V5 42.22(18) . . ?
O19 V7 V5 42.44(14) . . ?
O17 V7 V5 125.25(13) . . ?
O7 V7 V10 109.6(2) . . ?
O22 V7 V10 39.18(12) . . ?
O18 V7 V10 120.51(17) . . ?
O19 V7 V10 123.17(14) . . ?
O17 V7 V10 39.57(13) . . ?
V5 V7 V10 139.57(5) . . ?
O8 V8 O19 108.3(2) . . ?
O8 V8 O20 107.4(3) . . ?
O19 V8 O20 81.1(2) . . ?
O8 V8 O23 109.1(2) . . ?
O19 V8 O23 89.99(18) . . ?
O20 V8 O23 143.4(2) . . ?
O8 V8 O21 107.1(2) . . ?
O19 V8 O21 144.54(18) . . ?
O20 V8 O21 88.6(2) . . ?
O23 V8 O21 78.26(17) . . ?
O8 V8 V5 109.60(18) . . ?
O19 V8 V5 40.97(13) . . ?
O20 V8 V5 40.54(17) . . ?
O23 V8 V5 124.91(13) . . ?
O21 V8 V5 123.89(13) . . ?
O8 V8 V11 113.48(18) . . ?
O19 V8 V11 121.43(13) . . ?
O20 V8 V11 120.58(17) . . ?
O23 V8 V11 38.70(12) . . ?
O21 V8 V11 39.56(13) . . ?
V5 V8 V11 136.90(5) . . ?
O9 V9 O25 104.94(19) . . ?
O9 V9 O15 107.02(19) . . ?
O25 V9 O15 88.19(16) . . ?
O9 V9 O24 108.6(2) . . ?
O25 V9 O24 79.00(17) . . ?
O15 V9 O24 144.12(17) . . ?
O9 V9 O13 110.22(19) . . ?
O25 V9 O13 144.84(17) . . ?
O15 V9 O13 81.66(16) . . ?
O24 V9 O13 89.78(17) . . ?
O9 V9 V2 111.23(16) . . ?
O25 V9 V2 123.50(12) . . ?
O15 V9 V2 40.77(12) . . ?
O24 V9 V2 124.81(13) . . ?
O13 V9 V2 41.17(11) . . ?
O9 V9 V12 110.26(16) . . ?
O25 V9 V12 39.25(12) . . ?
O15 V9 V12 121.17(12) . . ?
O24 V9 V12 39.81(12) . . ?
O13 V9 V12 123.13(12) . . ?
V2 V9 V12 138.38(4) . . ?
O10 V10 O25 109.1(2) . . ?
O10 V10 O16 111.1(2) . . ?
O25 V10 O16 92.54(17) . . ?
O10 V10 O22 110.3(2) . . ?
O25 V10 O22 80.01(18) . . ?
O16 V10 O22 138.08(18) . . ?
O10 V10 O17 110.8(2) . . ?
O25 V10 O17 138.96(17) . . ?
O16 V10 O17 81.81(16) . . ?
O22 V10 O17 77.78(18) . . ?
O10 V10 V4 114.63(17) . . ?
O25 V10 V4 124.77(13) . . ?
O16 V10 V4 41.23(12) . . ?
O22 V10 V4 112.71(14) . . ?
O17 V10 V4 40.84(12) . . ?
O10 V10 V12 110.81(17) . . ?
O25 V10 V12 40.47(12) . . ?
O16 V10 V12 125.13(12) . . ?
O22 V10 V12 40.13(13) . . ?
O17 V10 V12 113.71(12) . . ?
V4 V10 V12 133.82(4) . . ?
O10 V10 V7 115.20(18) . . ?
O25 V10 V7 112.41(13) . . ?
O16 V10 V7 114.23(12) . . ?
O22 V10 V7 38.32(14) . . ?
O17 V10 V7 39.51(12) . . ?
V4 V10 V7 77.36(4) . . ?
V12 V10 V7 76.45(4) . . ?
O11 V11 O14 108.2(2) . . ?
O11 V11 O24 109.3(2) . . ?
O14 V11 O24 91.53(17) . . ?
O11 V11 O23 110.3(2) . . ?
O14 V11 O23 140.70(18) . . ?
O24 V11 O23 83.05(18) . . ?
O11 V11 O21 110.0(2) . . ?
O14 V11 O21 81.38(17) . . ?
O24 V11 O21 140.37(18) . . ?
O23 V11 O21 78.60(18) . . ?
O11 V11 V6 113.07(17) . . ?
O14 V11 V6 41.56(12) . . ?
O24 V11 V6 124.11(13) . . ?
O23 V11 V6 113.15(14) . . ?
O21 V11 V6 39.95(12) . . ?
O11 V11 V12 113.46(16) . . ?
O14 V11 V12 125.14(12) . . ?
O24 V11 V12 42.08(12) . . ?
O23 V11 V12 41.20(13) . . ?
O21 V11 V12 114.19(13) . . ?
V6 V11 V12 132.87(5) . . ?
O11 V11 V8 116.25(17) . . ?
O14 V11 V8 114.42(13) . . ?
O24 V11 V8 114.36(13) . . ?
O23 V11 V8 38.62(13) . . ?
O21 V11 V8 39.98(12) . . ?
V6 V11 V8 76.74(4) . . ?
V12 V11 V8 76.62(4) . . ?
O12 V12 O23 109.7(2) . . ?
O12 V12 O22 109.1(2) . . ?
O23 V12 O22 92.82(18) . . ?
O12 V12 O25 108.9(2) . . ?
O23 V12 O25 141.01(18) . . ?
O22 V12 O25 79.84(17) . . ?
O12 V12 O24 111.9(2) . . ?
O23 V12 O24 82.31(17) . . ?
O22 V12 O24 137.95(18) . . ?
O25 V12 O24 78.42(17) . . ?
O12 V12 V11 114.74(17) . . ?
O23 V12 V11 41.62(12) . . ?
O22 V12 V11 124.57(14) . . ?
O25 V12 V11 114.20(12) . . ?
O24 V12 V11 40.92(12) . . ?
O12 V12 V10 109.80(16) . . ?
O23 V12 V10 126.63(13) . . ?
O22 V12 V10 40.48(13) . . ?
O25 V12 V10 39.95(12) . . ?
O24 V12 V10 113.69(12) . . ?
V11 V12 V10 134.76(4) . . ?
O12 V12 V9 115.0(2) . . ?
O23 V12 V9 115.68(12) . . ?
O22 V12 V9 112.35(13) . . ?
O25 V12 V9 39.07(12) . . ?
O24 V12 V9 39.40(12) . . ?
V11 V12 V9 77.81(3) . . ?
V10 V12 V9 76.76(3) . . ?
V2 O2 Zn1 137.2(3) . . ?
V4 O4 Zn1 129.5(3) . 1_655 ?
V9 O9 Zn2 127.9(2) . . ?
V2 O13 V9 97.57(17) . . ?
V2 O13 V1 99.43(17) . . ?
V9 O13 V1 144.4(2) . . ?
V11 O14 V6 97.65(18) . . ?
V11 O14 V1 146.1(2) . . ?
V6 O14 V1 101.89(18) . . ?
V3 O15 V2 95.82(17) . . ?
V3 O15 V9 149.4(2) . . ?
V2 O15 V9 98.25(17) . . ?
V3 O16 V10 145.9(2) . . ?
V3 O16 V4 101.17(18) . . ?
V10 O16 V4 97.91(17) . . ?
V4 O17 V7 145.7(2) . . ?
V4 O17 V10 98.04(18) . . ?
V7 O17 V10 100.92(18) . . ?
V7 O18 V7 150.8(3) 4_575 . ?
V7 O18 V5 96.21(18) 4_575 . ?
V7 O18 V5 96.21(18) . . ?
V7 O19 V8 147.5(2) . . ?
V7 O19 V5 95.78(19) . . ?
V8 O19 V5 98.1(2) . . ?
V5 O20 V8 98.50(18) . . ?
V5 O20 V8 98.50(18) . 4_575 ?
V8 O20 V8 149.9(3) . 4_575 ?
V6 O21 V11 97.87(18) . . ?
V6 O21 V8 145.1(2) . . ?
V11 O21 V8 100.45(19) . . ?
V7 O22 V12 147.7(2) . . ?
V7 O22 V10 102.5(2) . . ?
V12 O22 V10 99.4(2) . . ?
V12 O23 V8 144.3(2) . . ?
V12 O23 V11 97.18(19) . . ?
V8 O23 V11 102.69(19) . . ?
V11 O24 V9 148.4(2) . . ?
V11 O24 V12 97.01(19) . . ?
V9 O24 V12 100.79(18) . . ?
V10 O25 V9 147.1(2) . . ?
V10 O25 V12 99.58(19) . . ?
V9 O25 V12 101.67(18) . . ?
C1 N1 Zn1 107.8(5) . . ?
C2 N2 Zn1 106.8(5) . . ?
C3 N3 Zn2 106.0(4) . . ?
C4 N4 Zn2 107.5(4) . . ?
C5 N5 Zn3 110.0(4) . . ?
C6 N6 Zn3 106.8(4) . . ?
C7 N7 Zn3 107.0(5) . . ?
C8 N8 Zn3 108.5(5) . . ?
C9 N9 Zn3 119.5(5) . . ?
N1 C1 C2 108.9(6) . . ?
N2 C2 C1 110.0(6) . . ?
N3 C3 C4 109.0(5) . . ?
N4 C4 C3 108.6(5) . . ?
N5 C5 C6 108.2(6) . . ?
N6 C6 C5 108.5(6) . . ?
C8 C7 N7 111.5(8) . . ?
N8 C8 C7 113.0(7) . . ?
N9 C9 C9 112.2(7) . 3_566 ?

loop_
_geom_bond_atom_site_label_1
_geom_bond_atom_site_label_2
_geom_bond_distance
_geom_bond_site_symmetry_2
_geom_bond_publ_flag
Zn1 N1 2.116(5) 4_575 ?
Zn1 N1 2.116(5) . ?
Zn1 N2 2.131(6) . ?
Zn1 N2 2.131(6) 4_575 ?
Zn1 O2 2.252(6) . ?
Zn1 O4 2.281(6) 1_455 ?
Zn2 N4 2.100(6) 3_665 ?
Zn2 N4 2.100(6) . ?
Zn2 N3 2.142(5) 3_665 ?
Zn2 N3 2.142(5) . ?
Zn2 O9 2.319(4) 3_665 ?
Zn2 O9 2.319(4) . ?
Zn3 N5 2.098(6) . ?
Zn3 N8 2.101(6) . ?
Zn3 N9 2.107(6) . ?
Zn3 N6 2.149(7) . ?
Zn3 N7 2.187(6) . ?
V1 O1 1.603(6) . ?
V1 O13 1.955(4) . ?
V1 O13 1.955(4) 4_575 ?
V1 O14 1.959(4) 4_575 ?
V1 O14 1.959(4) . ?
V1 V2 2.9703(17) . ?
V1 V6 3.0246(19) . ?
V2 O2 1.639(6) . ?
V2 O15 1.927(4) 4_575 ?
V2 O15 1.927(4) . ?
V2 O13 1.939(4) 4_575 ?
V2 O13 1.939(4) . ?
V2 V3 2.8558(18) . ?
V2 V9 2.9195(11) 4_575 ?
V2 V9 2.9195(11) . ?
V3 O3 1.619(6) . ?
V3 O15 1.922(4) . ?
V3 O15 1.922(4) 4_575 ?
V3 O16 1.930(4) 4_575 ?
V3 O16 1.930(4) . ?
V3 V4 2.9952(18) . ?
V4 O4 1.640(6) . ?
V4 O17 1.933(4) 4_575 ?
V4 O17 1.933(4) . ?
V4 O16 1.947(4) . ?
V4 O16 1.947(4) 4_575 ?
V4 V10 2.9267(11) . ?
V4 V10 2.9267(11) 4_575 ?
V5 O5 1.619(6) . ?
V5 O20 1.919(6) . ?
V5 O18 1.928(6) . ?
V5 O19 1.934(4) . ?
V5 O19 1.934(4) 4_575 ?
V5 V7 2.8517(15) . ?
V5 V7 2.8517(15) 4_575 ?
V5 V8 2.9206(15) . ?
V5 V8 2.9206(15) 4_575 ?
V6 O6 1.608(6) . ?
V6 O21 1.875(4) 4_575 ?
V6 O21 1.875(4) . ?
V6 O14 1.936(4) . ?
V6 O14 1.936(4) 4_575 ?
V6 V11 2.8927(11) . ?
V6 V11 2.8927(11) 4_575 ?
V7 O7 1.615(5) . ?
V7 O22 1.903(5) . ?
V7 O18 1.9033(19) . ?
V7 O19 1.910(4) . ?
V7 O17 1.941(4) . ?
V7 V10 2.9962(14) . ?
V8 O8 1.623(4) . ?
V8 O19 1.934(4) . ?
V8 O20 1.9359(19) . ?
V8 O23 1.937(4) . ?
V8 O21 1.978(4) . ?
V8 V11 3.0274(14) . ?
V9 O9 1.636(4) . ?
V9 O25 1.932(4) . ?
V9 O15 1.935(4) . ?
V9 O24 1.940(4) . ?
V9 O13 1.942(4) . ?
V9 V12 3.0020(14) . ?
V10 O10 1.642(4) . ?
V10 O25 1.919(4) . ?
V10 O16 1.933(4) . ?
V10 O22 1.939(4) . ?
V10 O17 1.944(4) . ?
V10 V12 2.9468(13) . ?
V11 O11 1.627(4) . ?
V11 O14 1.907(4) . ?
V11 O24 1.912(4) . ?
V11 O23 1.940(4) . ?
V11 O21 1.961(4) . ?
V11 V12 2.8981(13) . ?
V12 O12 1.629(5) . ?
V12 O23 1.924(4) . ?
V12 O22 1.925(4) . ?
V12 O25 1.940(4) . ?
V12 O24 1.957(4) . ?
O4 Zn1 2.281(6) 1_655 ?
O18 V7 1.9033(19) 4_575 ?
O20 V8 1.9359(18) 4_575 ?
N1 C1 1.476(9) . ?
N2 C2 1.475(13) . ?
N3 C3 1.481(10) . ?
N4 C4 1.483(9) . ?
N5 C5 1.485(9) . ?
N6 C6 1.477(12) . ?
N7 C7 1.462(10) . ?
N8 C8 1.436(12) . ?
N9 C9 1.489(9) . ?
C1 C2 1.494(13) . ?
C3 C4 1.526(10) . ?
C5 C6 1.519(11) . ?
C7 C8 1.449(13) . ?
C9 C9 1.526(12) 3_566 ?
